data_4304416
loop_
_publ_author_name
'Jamin L. Krinsky'
'Laura L. Anderson'
'John Arnold'
'Robert G. Bergman'

_publ_section_title
;
Oxygen-Centered Hexatantalum Tetradecaimido Cluster Complexes
;
_journal_name_full 'Inorganic Chemistry'
_journal_page_first 1053
_journal_page_last 1066
_journal_paper_doi 10.1021/ic701920v
_journal_volume 47
_journal_year 2008
_chemical_formula_moiety 'C84 H56 Cl14 N14 O Ta6, 2(C6 H6), 2(C4 H11 N)'
_chemical_formula_sum 'C104 H90 Cl14 N16 O Ta6'
_chemical_formula_weight 3161.92
_chemical_name_systematic
; 
 ? 
;
_space_group_IT_number 2
_symmetry_cell_setting triclinic
_symmetry_space_group_name_Hall '-P 1'
_symmetry_space_group_name_H-M 'P -1'
_atom_sites_solution_hydrogens geom
_atom_sites_solution_primary direct
_atom_sites_solution_secondary difmap
_audit_creation_method SHELXL-97
_cell_angle_alpha 108.6870(10)
_cell_angle_beta 96.2770(10)
_cell_angle_gamma 94.8470(10)
_cell_formula_units_Z 1
_cell_length_a 13.1480(9)
_cell_length_b 13.7959(10)
_cell_length_c 16.0049(11)
_cell_measurement_reflns_used 5522
_cell_measurement_temperature 168(2)
_cell_measurement_theta_max 26.25
_cell_measurement_theta_min 2.31
_cell_volume 2711.5(3)
_computing_cell_refinement 'Bruker SAINT v7.07B'
_computing_data_collection 'Bruker SMART v5.631'
_computing_data_reduction 'Bruker SAINT v7.07B'
_computing_structure_refinement 'SHELXL-97 (Sheldrick, 1997)'
_computing_structure_solution 'SHELXS-97 (Sheldrick, 1990)'
_diffrn_ambient_temperature 168(2)
_diffrn_measured_fraction_theta_full 0.953
_diffrn_measured_fraction_theta_max 0.953
_diffrn_measurement_device_type 'Bruker APEX'
_diffrn_measurement_method '\w scans'
_diffrn_radiation_monochromator graphite
_diffrn_radiation_source 'fine-focus sealed tube'
_diffrn_radiation_type MoK\a
_diffrn_radiation_wavelength 0.71073
_diffrn_reflns_av_R_equivalents 0.0196
_diffrn_reflns_av_sigmaI/netI 0.0414
_diffrn_reflns_limit_h_max 16
_diffrn_reflns_limit_h_min -16
_diffrn_reflns_limit_k_max 15
_diffrn_reflns_limit_k_min -16
_diffrn_reflns_limit_l_max 18
_diffrn_reflns_limit_l_min -19
_diffrn_reflns_number 15509
_diffrn_reflns_theta_full 26.39
_diffrn_reflns_theta_max 26.39
_diffrn_reflns_theta_min 1.36
_diffrn_standards_decay_% 0
_diffrn_standards_interval_count 0
_diffrn_standards_interval_time 0
_diffrn_standards_number 0
_exptl_absorpt_coefficient_mu 6.428
_exptl_absorpt_correction_T_max 0.6990
_exptl_absorpt_correction_T_min 0.3321
_exptl_absorpt_correction_type empirical
_exptl_absorpt_process_details 'Blessing, 1995'
_exptl_crystal_colour 'red orange'
_exptl_crystal_density_diffrn 1.936
_exptl_crystal_density_method 'not measured'
_exptl_crystal_description block
_exptl_crystal_F_000 1510
_exptl_crystal_size_max 0.22
_exptl_crystal_size_mid 0.14
_exptl_crystal_size_min 0.06
_refine_diff_density_max 1.309
_refine_diff_density_min -1.065
_refine_diff_density_rms 0.147
_refine_ls_extinction_method none
_refine_ls_goodness_of_fit_ref 0.997
_refine_ls_hydrogen_treatment constr
_refine_ls_matrix_type full
_refine_ls_number_parameters 617
_refine_ls_number_reflns 10598
_refine_ls_number_restraints 0
_refine_ls_restrained_S_all 0.997
_refine_ls_R_factor_all 0.0422
_refine_ls_R_factor_gt 0.0303
_refine_ls_shift/su_max 0.002
_refine_ls_shift/su_mean 0.000
_refine_ls_structure_factor_coef Fsqd
_refine_ls_weighting_details 'calc w=1/[\s^2^(Fo^2^)+(0.0417P)^2^+0.0000P] where P=(Fo^2^+2Fc^2^)/3'
_refine_ls_weighting_scheme calc
_refine_ls_wR_factor_gt 0.0713
_refine_ls_wR_factor_ref 0.0741
_reflns_number_gt 8490
_reflns_number_total 10598
_reflns_threshold_expression >2sigma(I)
_cod_data_source_file ic701920v-file003.cif
_cod_data_source_block compound_7
_cod_depositor_comments
;
The following automatic conversions were performed:
'_symmetry_cell_setting' value 'Triclinic' changed to 'triclinic'
according to '/home/saulius/struct/CIF-dictionaries/cif_core.dic'
dictionary named 'cif_core.dic' version 2.4.1 from 2010-06-29.

Automatic conversion script
Id: cif_fix_enum 1527 2010-12-29 10:47:43Z saulius 
;
_cod_database_code 4304416

loop_
_symmetry_equiv_pos_as_xyz
'x, y, z'
'-x, -y, -z'

loop_
_atom_site_label
_atom_site_type_symbol
_atom_site_fract_x
_atom_site_fract_y
_atom_site_fract_z
_atom_site_U_iso_or_equiv
_atom_site_adp_type
_atom_site_occupancy
_atom_site_symmetry_multiplicity
_atom_site_calc_flag
_atom_site_refinement_flags
_atom_site_disorder_assembly
_atom_site_disorder_group
O1 O 0.5000 0.5000 0.5000 0.0358(14) Uani 1 2 d S . .
Ta1 Ta 0.402971(16) 0.384911(16) 0.387156(14) 0.02066(6) Uani 1 1 d . . .
Ta2 Ta 0.583282(16) 0.552872(16) 0.408846(14) 0.02052(6) Uani 1 1 d . . .
Ta3 Ta 0.392109(16) 0.609990(16) 0.498869(14) 0.02024(6) Uani 1 1 d . . .
N1 N 0.3136(3) 0.2918(3) 0.2978(3) 0.0260(10) Uani 1 1 d . . .
N2 N 0.6479(3) 0.5998(3) 0.3328(3) 0.0231(10) Uani 1 1 d . . .
N3 N 0.2974(3) 0.6969(3) 0.4944(3) 0.0246(10) Uani 1 1 d . . .
N4 N 0.4167(3) 0.5317(3) 0.3632(3) 0.0220(9) Uani 1 1 d . . .
N5 N 0.3068(3) 0.4621(3) 0.4876(3) 0.0229(10) Uani 1 1 d . . .
N6 N 0.5620(3) 0.3824(3) 0.3627(3) 0.0238(10) Uani 1 1 d . . .
N7 N 0.4515(3) 0.3134(3) 0.4863(3) 0.0223(9) Uani 1 1 d . . .
N8 N 0.5080(6) 0.6028(6) 0.0469(5) 0.087(2) Uiso 1 1 d . . .
Cl1 Cl 0.18175(17) 0.09009(15) -0.02889(11) 0.0632(5) Uani 1 1 d . . .
Cl2 Cl 0.9313(2) 0.5912(3) 0.13829(19) 0.0810(13) Uani 0.749(5) 1 d P . .
Cl3 Cl 0.0830(3) 0.9720(2) 0.6500(2) 0.1242(12) Uani 1 1 d . . .
Cl4 Cl 0.14676(18) 0.44734(19) 0.08355(14) 0.0834(7) Uani 1 1 d . . .
Cl5 Cl -0.01762(13) 0.46238(16) 0.28175(12) 0.0552(5) Uani 1 1 d . . .
Cl6 Cl 0.53467(18) 0.02708(14) 0.12212(14) 0.0738(6) Uani 1 1 d . . .
Cl7 Cl 0.51832(16) -0.06104(13) 0.34754(14) 0.0649(6) Uani 1 1 d . . .
Cl21 Cl 0.7250(8) 0.9021(8) 0.2196(6) 0.082(3) Uiso 0.251(5) 1 d P . .
C11 C 0.2338(4) 0.2280(4) 0.2351(4) 0.0305(13) Uani 1 1 d . . .
C12 C 0.2466(5) 0.1924(4) 0.1460(4) 0.0340(14) Uani 1 1 d . . .
H12 H 0.3110 0.2076 0.1282 0.041 Uiso 1 1 calc R . .
C13 C 0.1645(5) 0.1346(5) 0.0833(4) 0.0415(16) Uani 1 1 d . . .
C14 C 0.0692(5) 0.1123(5) 0.1075(5) 0.0520(19) Uani 1 1 d . . .
H14 H 0.0130 0.0740 0.0635 0.062 Uiso 1 1 calc R . .
C15 C 0.0578(5) 0.1464(5) 0.1952(5) 0.0536(19) Uani 1 1 d . . .
H15 H -0.0068 0.1312 0.2127 0.064 Uiso 1 1 calc R . .
C16 C 0.1397(5) 0.2032(5) 0.2596(4) 0.0421(16) Uani 1 1 d . . .
H16 H 0.1312 0.2251 0.3208 0.050 Uiso 1 1 calc R . .
C21 C 0.6969(4) 0.6421(4) 0.2779(4) 0.0278(12) Uani 1 1 d . . .
C22 C 0.7728(6) 0.5961(6) 0.2331(5) 0.054(2) Uani 1 1 d . . .
H22 H 0.7907 0.5324 0.2374 0.064 Uiso 1 1 calc R . .
C23 C 0.8235(6) 0.6428(8) 0.1816(6) 0.078(3) Uani 1 1 d . . .
C24 C 0.7952(6) 0.7278(7) 0.1670(6) 0.074(3) Uani 1 1 d . . .
H24 H 0.8255 0.7540 0.1261 0.089 Uiso 1 1 calc R . .
C25 C 0.7233(6) 0.7742(6) 0.2119(5) 0.056(2) Uani 1 1 d . . .
H25 H 0.7047 0.8363 0.2045 0.067 Uiso 1 1 calc R . .
C26 C 0.6749(6) 0.7350(5) 0.2686(5) 0.0473(17) Uani 1 1 d . . .
H26 H 0.6263 0.7719 0.3015 0.057 Uiso 1 1 calc R . .
C31 C 0.2199(4) 0.7568(4) 0.4869(4) 0.0327(14) Uani 1 1 d . . .
C32 C 0.1965(5) 0.8289(5) 0.5633(5) 0.0429(16) Uani 1 1 d . . .
H32 H 0.2351 0.8393 0.6199 0.052 Uiso 1 1 calc R . .
C33 C 0.1152(7) 0.8856(6) 0.5553(6) 0.067(2) Uani 1 1 d . . .
C34 C 0.0590(6) 0.8709(7) 0.4718(7) 0.073(3) Uani 1 1 d . . .
H34 H 0.0034 0.9094 0.4671 0.087 Uiso 1 1 calc R . .
C35 C 0.0837(5) 0.8019(6) 0.3977(6) 0.060(2) Uani 1 1 d . . .
H35 H 0.0459 0.7927 0.3411 0.071 Uiso 1 1 calc R . .
C36 C 0.1645(5) 0.7442(5) 0.4042(5) 0.0424(16) Uani 1 1 d . . .
H36 H 0.1817 0.6961 0.3520 0.051 Uiso 1 1 calc R . .
C41 C 0.3683(4) 0.5628(4) 0.2943(3) 0.0212(11) Uani 1 1 d . . .
C42 C 0.2915(4) 0.4977(5) 0.2278(4) 0.0327(13) Uani 1 1 d . . .
H42 H 0.2735 0.4289 0.2263 0.039 Uiso 1 1 calc R . .
C43 C 0.2417(5) 0.5324(5) 0.1646(4) 0.0439(16) Uani 1 1 d . . .
C44 C 0.2628(5) 0.6317(6) 0.1654(4) 0.0507(19) Uani 1 1 d . . .
H44 H 0.2251 0.6548 0.1229 0.061 Uiso 1 1 calc R . .
C45 C 0.3400(5) 0.6981(5) 0.2292(4) 0.0436(16) Uani 1 1 d . . .
H45 H 0.3571 0.7666 0.2297 0.052 Uiso 1 1 calc R . .
C46 C 0.3920(5) 0.6630(5) 0.2924(4) 0.0333(13) Uani 1 1 d . . .
H46 H 0.4452 0.7085 0.3355 0.040 Uiso 1 1 calc R . .
C51 C 0.1984(4) 0.4383(4) 0.4679(3) 0.0200(11) Uani 1 1 d . . .
C52 C 0.1468(4) 0.4616(4) 0.3965(4) 0.0265(12) Uani 1 1 d . . .
H52 H 0.1841 0.4971 0.3652 0.032 Uiso 1 1 calc R . .
C53 C 0.0418(4) 0.4330(5) 0.3718(4) 0.0354(14) Uani 1 1 d . . .
C54 C -0.0162(4) 0.3818(5) 0.4155(4) 0.0358(14) Uani 1 1 d . . .
H54 H -0.0882 0.3618 0.3971 0.043 Uiso 1 1 calc R . .
C55 C 0.0343(4) 0.3607(4) 0.4872(4) 0.0327(13) Uani 1 1 d . . .
H55 H -0.0040 0.3272 0.5194 0.039 Uiso 1 1 calc R . .
C56 C 0.1395(4) 0.3877(4) 0.5125(4) 0.0301(13) Uani 1 1 d . . .
H56 H 0.1724 0.3715 0.5613 0.036 Uiso 1 1 calc R . .
C61 C 0.6078(4) 0.3122(4) 0.2969(3) 0.0215(11) Uani 1 1 d . . .
C62 C 0.5545(5) 0.2147(4) 0.2453(4) 0.0327(13) Uani 1 1 d . . .
H62 H 0.4850 0.1967 0.2513 0.039 Uiso 1 1 calc R . .
C63 C 0.6044(5) 0.1460(4) 0.1863(4) 0.0372(15) Uani 1 1 d . . .
C64 C 0.7058(5) 0.1674(5) 0.1757(4) 0.0443(16) Uani 1 1 d . . .
H64 H 0.7388 0.1178 0.1353 0.053 Uiso 1 1 calc R . .
C65 C 0.7569(5) 0.2622(5) 0.2251(4) 0.0356(14) Uani 1 1 d . . .
H65 H 0.8258 0.2795 0.2172 0.043 Uiso 1 1 calc R . .
C66 C 0.7112(4) 0.3335(5) 0.2863(4) 0.0306(13) Uani 1 1 d . . .
H66 H 0.7499 0.3976 0.3216 0.037 Uiso 1 1 calc R . .
C71 C 0.4185(4) 0.2070(4) 0.4681(3) 0.0209(11) Uani 1 1 d . . .
C72 C 0.4782(5) 0.1319(4) 0.4256(4) 0.0339(14) Uani 1 1 d . . .
H72 H 0.5435 0.1518 0.4118 0.041 Uiso 1 1 calc R . .
C73 C 0.4419(5) 0.0289(4) 0.4037(4) 0.0395(15) Uani 1 1 d . . .
C74 C 0.3499(5) -0.0042(5) 0.4236(4) 0.0449(17) Uani 1 1 d . . .
H74 H 0.3277 -0.0757 0.4089 0.054 Uiso 1 1 calc R . .
C75 C 0.2904(6) 0.0681(5) 0.4651(5) 0.0532(19) Uani 1 1 d . . .
H75 H 0.2255 0.0464 0.4786 0.064 Uiso 1 1 calc R . .
C76 C 0.3235(5) 0.1731(4) 0.4878(4) 0.0382(15) Uani 1 1 d . . .
H76 H 0.2812 0.2221 0.5169 0.046 Uiso 1 1 calc R . .
C81 C 0.2482(8) -0.0644(7) 0.1698(8) 0.084(3) Uani 1 1 d . . .
H81 H 0.3067 -0.0178 0.2037 0.101 Uiso 1 1 calc R . .
C82 C 0.2444(8) -0.1127(8) 0.0796(8) 0.082(3) Uani 1 1 d . . .
H82 H 0.3015 -0.0985 0.0520 0.098 Uiso 1 1 calc R . .
C83 C 0.1638(8) -0.1787(8) 0.0293(7) 0.083(3) Uani 1 1 d . . .
H83 H 0.1627 -0.2112 -0.0329 0.099 Uiso 1 1 calc R . .
C84 C 0.0823(7) -0.1974(7) 0.0715(6) 0.076(3) Uani 1 1 d . . .
H84 H 0.0237 -0.2447 0.0385 0.092 Uiso 1 1 calc R . .
C85 C 0.0856(8) -0.1483(9) 0.1606(7) 0.086(3) Uani 1 1 d . . .
H85 H 0.0279 -0.1599 0.1887 0.103 Uiso 1 1 calc R . .
C86 C 0.1676(8) -0.0846(8) 0.2087(7) 0.080(3) Uani 1 1 d . . .
H86 H 0.1693 -0.0532 0.2711 0.096 Uiso 1 1 calc R . .
C91 C 0.4839(6) 0.6560(6) -0.0214(5) 0.060(2) Uiso 1 1 d . . .
C93 C 0.5105(8) 0.7745(9) 0.0252(7) 0.098(3) Uiso 1 1 d . . .
C92 C 0.5388(9) 0.6171(9) -0.1005(7) 0.106(4) Uiso 1 1 d . . .
C94 C 0.3668(9) 0.6254(9) -0.0524(8) 0.112(4) Uiso 1 1 d . . .

loop_
_atom_site_aniso_label
_atom_site_aniso_U_11
_atom_site_aniso_U_22
_atom_site_aniso_U_33
_atom_site_aniso_U_23
_atom_site_aniso_U_13
_atom_site_aniso_U_12
O1 0.031(3) 0.038(3) 0.035(3) 0.009(3) 0.003(3) 0.003(3)
Ta1 0.01687(11) 0.01776(11) 0.02258(12) 0.00182(9) 0.00074(8) -0.00177(8)
Ta2 0.01738(11) 0.01852(11) 0.02300(12) 0.00399(9) 0.00287(8) -0.00068(8)
Ta3 0.01679(11) 0.01753(11) 0.02335(12) 0.00336(9) 0.00188(8) 0.00051(8)
N1 0.023(2) 0.020(2) 0.031(3) 0.004(2) 0.0016(19) 0.0000(19)
N2 0.021(2) 0.027(2) 0.021(2) 0.0081(19) 0.0030(18) 0.0023(19)
N3 0.022(2) 0.025(2) 0.028(2) 0.011(2) 0.0030(19) 0.0004(19)
N4 0.017(2) 0.020(2) 0.025(2) 0.0047(19) -0.0023(18) 0.0007(18)
N5 0.015(2) 0.020(2) 0.029(2) 0.0029(19) -0.0013(18) -0.0039(17)
N6 0.021(2) 0.021(2) 0.026(2) 0.0014(19) 0.0059(18) 0.0046(18)
N7 0.024(2) 0.018(2) 0.020(2) 0.0021(18) 0.0023(18) -0.0044(18)
Cl1 0.0863(15) 0.0555(12) 0.0327(9) 0.0034(8) -0.0064(9) -0.0090(10)
Cl2 0.0627(19) 0.146(3) 0.073(2) 0.070(2) 0.0436(15) 0.0480(19)
Cl3 0.161(3) 0.101(2) 0.138(3) 0.0390(19) 0.077(2) 0.096(2)
Cl4 0.0841(16) 0.0891(17) 0.0526(12) 0.0085(11) -0.0372(11) -0.0009(13)
Cl5 0.0311(9) 0.0849(14) 0.0557(11) 0.0397(10) -0.0094(7) -0.0041(9)
Cl6 0.0806(15) 0.0366(10) 0.0737(14) -0.0232(9) 0.0225(11) -0.0101(10)
Cl7 0.0723(13) 0.0257(9) 0.0852(15) 0.0001(9) 0.0121(11) 0.0151(8)
C11 0.027(3) 0.019(3) 0.036(3) 0.002(2) -0.007(2) -0.003(2)
C12 0.035(3) 0.027(3) 0.032(3) 0.004(3) -0.001(3) -0.007(3)
C13 0.056(4) 0.028(3) 0.033(4) 0.007(3) -0.005(3) -0.005(3)
C14 0.038(4) 0.046(4) 0.050(4) -0.001(3) -0.017(3) -0.015(3)
C15 0.034(4) 0.045(4) 0.062(5) 0.000(4) -0.005(3) -0.017(3)
C16 0.034(4) 0.035(4) 0.048(4) 0.005(3) 0.003(3) -0.008(3)
C21 0.019(3) 0.037(3) 0.028(3) 0.015(3) -0.001(2) -0.004(2)
C22 0.060(5) 0.067(5) 0.062(5) 0.045(4) 0.033(4) 0.032(4)
C23 0.059(5) 0.125(8) 0.096(7) 0.078(6) 0.056(5) 0.047(5)
C24 0.064(6) 0.104(7) 0.095(7) 0.078(6) 0.034(5) 0.028(5)
C25 0.060(5) 0.050(5) 0.069(5) 0.036(4) 0.015(4) 0.000(4)
C26 0.059(5) 0.037(4) 0.054(4) 0.023(3) 0.015(3) 0.008(3)
C31 0.024(3) 0.031(3) 0.050(4) 0.021(3) 0.012(3) 0.006(2)
C32 0.047(4) 0.033(4) 0.054(4) 0.016(3) 0.012(3) 0.014(3)
C33 0.077(6) 0.045(5) 0.098(7) 0.031(5) 0.050(5) 0.035(4)
C34 0.047(5) 0.082(7) 0.127(8) 0.074(6) 0.031(5) 0.032(5)
C35 0.034(4) 0.076(6) 0.092(6) 0.060(5) 0.008(4) 0.009(4)
C36 0.031(4) 0.051(4) 0.050(4) 0.027(3) 0.001(3) 0.003(3)
C41 0.016(3) 0.026(3) 0.022(3) 0.005(2) 0.008(2) 0.002(2)
C42 0.035(3) 0.033(3) 0.026(3) 0.005(3) -0.001(2) 0.006(3)
C43 0.046(4) 0.053(4) 0.028(3) 0.011(3) -0.006(3) 0.009(3)
C44 0.052(5) 0.074(5) 0.034(4) 0.028(4) -0.001(3) 0.024(4)
C45 0.055(4) 0.038(4) 0.051(4) 0.027(3) 0.015(3) 0.013(3)
C46 0.032(3) 0.035(3) 0.031(3) 0.010(3) 0.001(3) 0.003(3)
C51 0.021(3) 0.014(2) 0.023(3) 0.003(2) 0.006(2) 0.000(2)
C52 0.023(3) 0.023(3) 0.031(3) 0.006(2) 0.004(2) -0.003(2)
C53 0.027(3) 0.041(4) 0.037(3) 0.012(3) 0.000(3) 0.008(3)
C54 0.014(3) 0.041(4) 0.044(4) 0.006(3) 0.000(2) -0.004(2)
C55 0.021(3) 0.030(3) 0.046(4) 0.014(3) 0.008(3) -0.003(2)
C56 0.023(3) 0.033(3) 0.037(3) 0.013(3) 0.008(2) 0.004(2)
C61 0.022(3) 0.022(3) 0.018(3) 0.007(2) -0.001(2) -0.003(2)
C62 0.032(3) 0.028(3) 0.029(3) 0.000(3) 0.006(2) -0.004(3)
C63 0.047(4) 0.021(3) 0.037(4) -0.001(3) 0.007(3) 0.003(3)
C64 0.052(4) 0.039(4) 0.040(4) 0.004(3) 0.017(3) 0.018(3)
C65 0.029(3) 0.038(4) 0.037(4) 0.005(3) 0.017(3) 0.005(3)
C66 0.027(3) 0.031(3) 0.030(3) 0.007(3) 0.000(2) 0.001(2)
C71 0.022(3) 0.021(3) 0.022(3) 0.009(2) 0.003(2) 0.002(2)
C72 0.038(4) 0.021(3) 0.036(3) 0.002(3) 0.002(3) 0.003(3)
C73 0.051(4) 0.019(3) 0.042(4) 0.003(3) -0.001(3) 0.006(3)
C74 0.063(5) 0.020(3) 0.046(4) 0.008(3) 0.004(3) -0.011(3)
C75 0.054(5) 0.037(4) 0.061(5) 0.009(4) 0.017(4) -0.014(3)
C76 0.032(3) 0.022(3) 0.054(4) 0.005(3) 0.010(3) -0.005(3)
C81 0.079(7) 0.066(6) 0.111(9) 0.048(6) -0.022(6) 0.003(5)
C82 0.063(6) 0.095(8) 0.109(9) 0.059(7) 0.023(6) 0.015(6)
C83 0.080(7) 0.096(8) 0.083(7) 0.038(6) 0.021(6) 0.020(6)
C84 0.071(6) 0.079(7) 0.077(7) 0.033(5) -0.009(5) -0.003(5)
C85 0.067(6) 0.131(10) 0.079(7) 0.061(7) 0.014(5) 0.013(6)
C86 0.078(7) 0.089(7) 0.071(6) 0.028(6) -0.001(5) 0.011(6)

loop_
_atom_type_symbol
_atom_type_description
_atom_type_scat_dispersion_real
_atom_type_scat_dispersion_imag
_atom_type_scat_source
C C 0.0033 0.0016 'International Tables Vol C Tables 4.2.6.8 and 6.1.1.4'
H H 0.0000 0.0000 'International Tables Vol C Tables 4.2.6.8 and 6.1.1.4'
Cl Cl 0.1484 0.1585 'International Tables Vol C Tables 4.2.6.8 and 6.1.1.4'
N N 0.0061 0.0033 'International Tables Vol C Tables 4.2.6.8 and 6.1.1.4'
O O 0.0106 0.0060 'International Tables Vol C Tables 4.2.6.8 and 6.1.1.4'
Ta Ta -0.7052 6.5227 'International Tables Vol C Tables 4.2.6.8 and 6.1.1.4'

loop_
_geom_angle_atom_site_label_1
_geom_angle_atom_site_label_2
_geom_angle_atom_site_label_3
_geom_angle
_geom_angle_site_symmetry_1
_geom_angle_site_symmetry_3
_geom_angle_publ_flag
Ta3 O1 Ta1 90.090(9) . . ?
Ta3 O1 Ta2 89.801(9) . . ?
Ta1 O1 Ta2 90.025(9) . . ?
N1 Ta1 N6 112.89(18) . . ?
N1 Ta1 O1 175.50(14) . . ?
N6 Ta1 O1 71.61(11) . . ?
N1 Ta1 N4 109.18(18) . . ?
N6 Ta1 N4 84.60(16) . . ?
O1 Ta1 N4 70.87(11) . . ?
N1 Ta1 N7 108.80(18) . . ?
N6 Ta1 N7 84.17(16) . . ?
O1 Ta1 N7 70.97(11) . . ?
N4 Ta1 N7 141.83(15) . . ?
N1 Ta1 N5 105.29(17) . . ?
N6 Ta1 N5 141.81(15) . . ?
O1 Ta1 N5 70.21(10) . . ?
N4 Ta1 N5 83.87(16) . . ?
N7 Ta1 N5 82.81(15) . . ?
N1 Ta1 Ta3 131.99(13) . . ?
N6 Ta1 Ta3 104.44(11) . . ?
N7 Ta1 Ta3 103.87(11) . . ?
N1 Ta1 Ta2 138.12(14) . . ?
N7 Ta1 Ta2 104.20(11) . . ?
N5 Ta1 Ta2 103.74(11) . . ?
Ta3 Ta1 Ta2 59.840(8) . . ?
N2 Ta2 O1 177.57(13) . . ?
N2 Ta2 N4 107.68(17) . . ?
O1 Ta2 N4 70.36(11) . . ?
N2 Ta2 N6 110.68(17) . . ?
O1 Ta2 N6 70.73(11) . . ?
N4 Ta2 N6 83.17(15) . . ?
N2 Ta2 Ta3 132.70(13) . . ?
N6 Ta2 Ta3 103.50(11) . . ?
N2 Ta2 Ta1 134.68(14) . . ?
Ta3 Ta2 Ta1 59.937(8) . . ?
N3 Ta3 O1 177.23(14) . . ?
N3 Ta3 N4 107.33(17) . . ?
O1 Ta3 N4 71.18(11) . . ?
N3 Ta3 N5 106.86(18) . . ?
O1 Ta3 N5 70.81(11) . . ?
N4 Ta3 N5 84.64(16) . . ?
N3 Ta3 Ta2 135.28(13) . . ?
N5 Ta3 Ta2 104.73(11) . . ?
N3 Ta3 Ta1 132.24(14) . . ?
Ta2 Ta3 Ta1 60.222(7) . . ?
C11 N1 Ta1 171.6(4) . . ?
C21 N2 Ta2 176.4(4) . . ?
C31 N3 Ta3 175.7(4) . . ?
C41 N4 Ta3 118.5(3) . . ?
C41 N4 Ta1 131.6(3) . . ?
Ta3 N4 Ta1 90.00(16) . . ?
C41 N4 Ta2 125.9(3) . . ?
Ta3 N4 Ta2 89.35(15) . . ?
Ta1 N4 Ta2 89.57(15) . . ?
C51 N5 Ta3 124.6(3) . . ?
C51 N5 Ta1 119.1(3) . . ?
Ta3 N5 Ta1 88.53(15) . . ?
C61 N6 Ta1 131.0(3) . . ?
C61 N6 Ta2 129.3(3) . . ?
Ta1 N6 Ta2 89.33(15) . . ?
C71 N7 Ta1 118.9(3) . . ?
C12 C11 C16 119.4(5) . . ?
C12 C11 N1 119.5(5) . . ?
C16 C11 N1 121.0(5) . . ?
C13 C12 C11 119.2(6) . . ?
C12 C13 C14 121.6(6) . . ?
C12 C13 Cl1 118.7(5) . . ?
C14 C13 Cl1 119.7(5) . . ?
C15 C14 C13 118.8(6) . . ?
C14 C15 C16 120.7(7) . . ?
C11 C16 C15 120.4(6) . . ?
C22 C21 N2 121.4(5) . . ?
C22 C21 C26 116.9(6) . . ?
N2 C21 C26 121.6(5) . . ?
C21 C22 C23 120.0(7) . . ?
C24 C23 C22 122.4(7) . . ?
C24 C23 Cl2 119.2(6) . . ?
C22 C23 Cl2 118.4(6) . . ?
C25 C24 C23 117.7(7) . . ?
C24 C25 C26 122.2(7) . . ?
C24 C25 Cl21 113.5(7) . . ?
C26 C25 Cl21 121.5(7) . . ?
C25 C26 C21 120.4(6) . . ?
N3 C31 C36 120.6(5) . . ?
N3 C31 C32 119.3(5) . . ?
C36 C31 C32 120.1(6) . . ?
C31 C32 C33 118.7(7) . . ?
C32 C33 C34 120.6(7) . . ?
C32 C33 Cl3 119.0(7) . . ?
C34 C33 Cl3 120.4(6) . . ?
C35 C34 C33 120.2(7) . . ?
C34 C35 C36 120.2(8) . . ?
C31 C36 C35 120.2(7) . . ?
C42 C41 C46 116.9(5) . . ?
C42 C41 N4 122.1(5) . . ?
C46 C41 N4 120.9(5) . . ?
C43 C42 C41 120.6(6) . . ?
C44 C43 C42 121.9(6) . . ?
C44 C43 Cl4 119.7(5) . . ?
C42 C43 Cl4 118.4(5) . . ?
C43 C44 C45 119.2(6) . . ?
C44 C45 C46 119.2(6) . . ?
C45 C46 C41 122.1(6) . . ?
C56 C51 C52 117.6(5) . . ?
C56 C51 N5 123.6(5) . . ?
C52 C51 N5 118.8(4) . . ?
C53 C52 C51 120.1(5) . . ?
C52 C53 C54 122.2(5) . . ?
C52 C53 Cl5 118.0(5) . . ?
C54 C53 Cl5 119.8(5) . . ?
C53 C54 C55 117.7(5) . . ?
C56 C55 C54 121.0(5) . . ?
C55 C56 C51 121.4(5) . . ?
C66 C61 C62 117.7(5) . . ?
C66 C61 N6 121.1(5) . . ?
C62 C61 N6 121.0(5) . . ?
C63 C62 C61 119.2(5) . . ?
C62 C63 C64 123.0(6) . . ?
C62 C63 Cl6 117.6(5) . . ?
C64 C63 Cl6 119.4(5) . . ?
C65 C64 C63 117.8(6) . . ?
C64 C65 C66 121.7(6) . . ?
C65 C66 C61 120.7(5) . . ?
C72 C71 C76 117.5(5) . . ?
C72 C71 N7 120.8(5) . . ?
C76 C71 N7 121.6(5) . . ?
C73 C72 C71 119.8(6) . . ?
C74 C73 C72 122.7(6) . . ?
C74 C73 Cl7 119.8(5) . . ?
C72 C73 Cl7 117.5(5) . . ?
C73 C74 C75 118.4(6) . . ?
C74 C75 C76 121.0(6) . . ?
C75 C76 C71 120.6(6) . . ?

loop_
_geom_bond_atom_site_label_1
_geom_bond_atom_site_label_2
_geom_bond_distance
_geom_bond_site_symmetry_2
_geom_bond_publ_flag
O1 Ta3 2.1658(2) . ?
O1 Ta1 2.1741(2) . ?
O1 Ta2 2.1808(2) . ?
Ta1 N1 1.811(4) . ?
Ta1 N6 2.171(4) . ?
Ta1 N4 2.176(4) . ?
Ta1 N7 2.187(4) . ?
Ta1 N5 2.212(4) . ?
Ta1 Ta3 3.0712(4) . ?
Ta1 Ta2 3.0800(3) . ?
Ta2 N2 1.806(4) . ?
Ta2 N4 2.196(4) . ?
Ta2 N6 2.211(4) . ?
Ta2 Ta3 3.0682(3) . ?
Ta3 N3 1.811(4) . ?
Ta3 N4 2.167(4) . ?
Ta3 N5 2.188(4) . ?
N1 C11 1.389(7) . ?
N2 C21 1.384(7) . ?
N3 C31 1.385(7) . ?
N4 C41 1.414(6) . ?
N5 C51 1.413(6) . ?
N6 C61 1.410(6) . ?
N7 C71 1.421(6) . ?
N8 C91 1.520(10) . ?
Cl1 C13 1.750(6) . ?
Cl2 C23 1.751(7) . ?
Cl3 C33 1.722(8) . ?
Cl4 C43 1.743(7) . ?
Cl5 C53 1.742(6) . ?
Cl6 C63 1.745(6) . ?
Cl7 C73 1.746(6) . ?
Cl21 C25 1.727(12) . ?
C11 C12 1.385(8) . ?
C11 C16 1.386(8) . ?
C12 C13 1.383(8) . ?
C13 C14 1.390(9) . ?
C14 C15 1.360(10) . ?
C15 C16 1.391(8) . ?
C21 C22 1.373(8) . ?
C21 C26 1.387(8) . ?
C22 C23 1.387(9) . ?
C23 C24 1.341(11) . ?
C24 C25 1.333(10) . ?
C25 C26 1.380(9) . ?
C31 C36 1.390(8) . ?
C31 C32 1.391(8) . ?
C32 C33 1.396(9) . ?
C33 C34 1.399(12) . ?
C34 C35 1.352(12) . ?
C35 C36 1.394(9) . ?
C41 C42 1.399(7) . ?
C41 C46 1.403(8) . ?
C42 C43 1.379(8) . ?
C43 C44 1.371(10) . ?
C44 C45 1.389(9) . ?
C45 C46 1.394(8) . ?
C51 C56 1.395(7) . ?
C51 C52 1.403(7) . ?
C52 C53 1.380(8) . ?
C53 C54 1.383(8) . ?
C54 C55 1.386(8) . ?
C55 C56 1.381(8) . ?
C61 C66 1.406(7) . ?
C61 C62 1.409(7) . ?
C62 C63 1.374(8) . ?
C63 C64 1.382(9) . ?
C64 C65 1.364(9) . ?
C65 C66 1.378(8) . ?
C71 C72 1.398(7) . ?
C71 C76 1.401(7) . ?
C72 C73 1.378(8) . ?
C73 C74 1.362(9) . ?
C74 C75 1.367(9) . ?
C75 C76 1.393(8) . ?
C81 C86 1.339(13) . ?
C81 C82 1.375(13) . ?
C82 C83 1.334(13) . ?
C83 C84 1.376(12) . ?
C84 C85 1.362(12) . ?
C85 C86 1.324(13) . ?
C91 C92 1.497(12) . ?
C91 C94 1.544(13) . ?
C91 C93 1.555(13) . ?

loop_
_geom_torsion_atom_site_label_1
_geom_torsion_atom_site_label_2
_geom_torsion_atom_site_label_3
_geom_torsion_atom_site_label_4
_geom_torsion
_geom_torsion_site_symmetry_1
_geom_torsion_site_symmetry_2
_geom_torsion_site_symmetry_3
_geom_torsion_site_symmetry_4
_geom_torsion_publ_flag
Ta3 O1 Ta1 N6 134.99(12) . . . . ?
Ta2 O1 Ta1 N6 45.19(12) . . . . ?
Ta3 O1 Ta1 N4 44.39(12) . . . . ?
Ta2 O1 Ta1 N4 -45.41(12) . . . . ?
Ta3 O1 Ta1 N7 -134.93(12) . . . . ?
Ta2 O1 Ta1 N7 135.27(12) . . . . ?
Ta3 O1 Ta1 N5 -45.88(12) . . . . ?
Ta2 O1 Ta1 N5 -135.69(12) . . . . ?
Ta2 O1 Ta1 Ta3 -89.801(9) . . . . ?
Ta3 O1 Ta1 Ta2 89.801(9) . . . . ?
Ta3 O1 Ta2 N4 -45.04(11) . . . . ?
Ta1 O1 Ta2 N4 45.05(11) . . . . ?
Ta3 O1 Ta2 N6 -134.53(12) . . . . ?
Ta1 O1 Ta2 N6 -44.44(12) . . . . ?
Ta1 O1 Ta2 Ta3 90.090(9) . . . . ?
N1 Ta1 Ta2 N2 -1.2(3) . . . . ?
N6 Ta1 Ta2 N2 73.1(2) . . . . ?
O1 Ta1 Ta2 N2 -176.63(19) . . . . ?
N4 Ta1 Ta2 N2 -67.3(2) . . . . ?
N7 Ta1 Ta2 N2 140.0(2) . . . . ?
N5 Ta1 Ta2 N2 -134.0(2) . . . . ?
Ta3 Ta1 Ta2 N2 -121.98(19) . . . . ?
N1 Ta1 Ta2 O1 175.4(2) . . . . ?
N6 Ta1 Ta2 O1 -110.29(16) . . . . ?
N4 Ta1 Ta2 O1 109.35(15) . . . . ?
N7 Ta1 Ta2 O1 -43.34(11) . . . . ?
N5 Ta1 Ta2 O1 42.59(11) . . . . ?
Ta3 Ta1 Ta2 O1 54.648(7) . . . . ?
N1 Ta1 Ta2 N4 66.0(3) . . . . ?
N6 Ta1 Ta2 N4 140.4(2) . . . . ?
O1 Ta1 Ta2 N4 -109.35(15) . . . . ?
N7 Ta1 Ta2 N4 -152.69(19) . . . . ?
N5 Ta1 Ta2 N4 -66.76(19) . . . . ?
Ta3 Ta1 Ta2 N4 -54.70(15) . . . . ?
N1 Ta1 Ta2 N6 -74.3(3) . . . . ?
O1 Ta1 Ta2 N6 110.29(16) . . . . ?
N4 Ta1 Ta2 N6 -140.4(2) . . . . ?
N7 Ta1 Ta2 N6 66.95(19) . . . . ?
N5 Ta1 Ta2 N6 152.88(19) . . . . ?
Ta3 Ta1 Ta2 N6 164.94(16) . . . . ?
N1 Ta1 Ta2 Ta3 120.7(2) . . . . ?
N6 Ta1 Ta2 Ta3 -164.94(16) . . . . ?
O1 Ta1 Ta2 Ta3 -54.648(7) . . . . ?
N4 Ta1 Ta2 Ta3 54.70(15) . . . . ?
N7 Ta1 Ta2 Ta3 -97.99(11) . . . . ?
N5 Ta1 Ta2 Ta3 -12.06(11) . . . . ?
Ta1 O1 Ta3 N4 -44.50(12) . . . . ?
Ta2 O1 Ta3 N4 45.52(12) . . . . ?
Ta1 O1 Ta3 N5 46.31(12) . . . . ?
Ta2 O1 Ta3 N5 136.34(12) . . . . ?
Ta1 O1 Ta3 Ta2 -90.024(9) . . . . ?
Ta2 O1 Ta3 Ta1 90.024(9) . . . . ?
N2 Ta2 Ta3 N3 3.3(3) . . . . ?
O1 Ta2 Ta3 N3 -176.2(2) . . . . ?
N4 Ta2 Ta3 N3 -66.8(3) . . . . ?
N6 Ta2 Ta3 N3 -132.4(2) . . . . ?
Ta1 Ta2 Ta3 N3 -121.5(2) . . . . ?
N2 Ta2 Ta3 O1 179.49(18) . . . . ?
N4 Ta2 Ta3 O1 109.35(15) . . . . ?
N6 Ta2 Ta3 O1 43.79(11) . . . . ?
Ta1 Ta2 Ta3 O1 54.645(8) . . . . ?
N2 Ta2 Ta3 N4 70.1(2) . . . . ?
O1 Ta2 Ta3 N4 -109.35(15) . . . . ?
N6 Ta2 Ta3 N4 -65.56(19) . . . . ?
Ta1 Ta2 Ta3 N4 -54.71(15) . . . . ?
N2 Ta2 Ta3 N5 137.1(2) . . . . ?
O1 Ta2 Ta3 N5 -42.39(11) . . . . ?
N4 Ta2 Ta3 N5 66.96(19) . . . . ?
N6 Ta2 Ta3 N5 1.40(16) . . . . ?
Ta1 Ta2 Ta3 N5 12.25(11) . . . . ?
N2 Ta2 Ta3 Ta1 124.85(18) . . . . ?
O1 Ta2 Ta3 Ta1 -54.645(8) . . . . ?
N4 Ta2 Ta3 Ta1 54.71(15) . . . . ?
N6 Ta2 Ta3 Ta1 -10.85(11) . . . . ?
N1 Ta1 Ta3 N3 -3.6(3) . . . . ?
N6 Ta1 Ta3 N3 137.0(2) . . . . ?
O1 Ta1 Ta3 N3 -179.13(18) . . . . ?
N4 Ta1 Ta3 N3 70.3(2) . . . . ?
N7 Ta1 Ta3 N3 -135.5(2) . . . . ?
N5 Ta1 Ta3 N3 -70.7(2) . . . . ?
Ta2 Ta1 Ta3 N3 125.90(18) . . . . ?
N1 Ta1 Ta3 O1 175.57(19) . . . . ?
N6 Ta1 Ta3 O1 -43.87(12) . . . . ?
N4 Ta1 Ta3 O1 -110.53(15) . . . . ?
N7 Ta1 Ta3 O1 43.58(11) . . . . ?
N5 Ta1 Ta3 O1 108.47(15) . . . . ?
Ta2 Ta1 Ta3 O1 -54.974(8) . . . . ?
N1 Ta1 Ta3 N4 -73.9(2) . . . . ?
N6 Ta1 Ta3 N4 66.66(19) . . . . ?
O1 Ta1 Ta3 N4 110.53(15) . . . . ?
N7 Ta1 Ta3 N4 154.12(19) . . . . ?
N5 Ta1 Ta3 N4 -141.0(2) . . . . ?
Ta2 Ta1 Ta3 N4 55.56(15) . . . . ?
N1 Ta1 Ta3 N5 67.1(2) . . . . ?
N6 Ta1 Ta3 N5 -152.34(19) . . . . ?
O1 Ta1 Ta3 N5 -108.47(15) . . . . ?
N4 Ta1 Ta3 N5 141.0(2) . . . . ?
N7 Ta1 Ta3 N5 -64.88(19) . . . . ?
Ta2 Ta1 Ta3 N5 -163.44(15) . . . . ?
N1 Ta1 Ta3 Ta2 -129.46(19) . . . . ?
N6 Ta1 Ta3 Ta2 11.10(12) . . . . ?
O1 Ta1 Ta3 Ta2 54.974(8) . . . . ?
N4 Ta1 Ta3 Ta2 -55.56(15) . . . . ?
N7 Ta1 Ta3 Ta2 98.56(11) . . . . ?
N5 Ta1 Ta3 Ta2 163.44(15) . . . . ?
N3 Ta3 N4 C41 6.0(4) . . . . ?
O1 Ta3 N4 C41 -176.5(4) . . . . ?
N5 Ta3 N4 C41 112.0(4) . . . . ?
Ta2 Ta3 N4 C41 -131.4(4) . . . . ?
Ta1 Ta3 N4 C41 139.1(4) . . . . ?
N3 Ta3 N4 Ta1 -133.08(17) . . . . ?
O1 Ta3 N4 Ta1 44.46(8) . . . . ?
N5 Ta3 N4 Ta1 -27.07(15) . . . . ?
Ta2 Ta3 N4 Ta1 89.57(15) . . . . ?
N3 Ta3 N4 Ta2 137.35(17) . . . . ?
O1 Ta3 N4 Ta2 -45.11(8) . . . . ?
N5 Ta3 N4 Ta2 -116.64(15) . . . . ?
Ta1 Ta3 N4 Ta2 -89.57(15) . . . . ?
N1 Ta1 N4 C41 1.3(5) . . . . ?
N6 Ta1 N4 C41 113.6(4) . . . . ?
O1 Ta1 N4 C41 -174.0(4) . . . . ?
N7 Ta1 N4 C41 -172.9(4) . . . . ?
N5 Ta1 N4 C41 -102.8(4) . . . . ?
Ta3 Ta1 N4 C41 -129.6(5) . . . . ?
Ta2 Ta1 N4 C41 141.0(5) . . . . ?
N1 Ta1 N4 Ta3 130.88(17) . . . . ?
N6 Ta1 N4 Ta3 -116.73(15) . . . . ?
O1 Ta1 N4 Ta3 -44.35(8) . . . . ?
N7 Ta1 N4 Ta3 -43.3(3) . . . . ?
N5 Ta1 N4 Ta3 26.79(14) . . . . ?
Ta2 Ta1 N4 Ta3 -89.35(15) . . . . ?
N1 Ta1 N4 Ta2 -139.77(17) . . . . ?
N6 Ta1 N4 Ta2 -27.38(15) . . . . ?
O1 Ta1 N4 Ta2 45.00(8) . . . . ?
N7 Ta1 N4 Ta2 46.0(3) . . . . ?
N5 Ta1 N4 Ta2 116.14(15) . . . . ?
Ta3 Ta1 N4 Ta2 89.35(15) . . . . ?
N2 Ta2 N4 C41 -8.0(4) . . . . ?
O1 Ta2 N4 C41 170.5(4) . . . . ?
N6 Ta2 N4 C41 -117.6(4) . . . . ?
Ta3 Ta2 N4 C41 125.5(4) . . . . ?
Ta1 Ta2 N4 C41 -144.5(5) . . . . ?
N2 Ta2 N4 Ta3 -133.49(17) . . . . ?
O1 Ta2 N4 Ta3 45.01(9) . . . . ?
N6 Ta2 N4 Ta3 116.93(16) . . . . ?
Ta1 Ta2 N4 Ta3 90.01(16) . . . . ?
N2 Ta2 N4 Ta1 136.50(17) . . . . ?
O1 Ta2 N4 Ta1 -45.00(9) . . . . ?
N6 Ta2 N4 Ta1 26.92(15) . . . . ?
Ta3 Ta2 N4 Ta1 -90.01(16) . . . . ?
N3 Ta3 N5 C51 8.1(4) . . . . ?
O1 Ta3 N5 C51 -170.3(4) . . . . ?
N4 Ta3 N5 C51 -98.4(4) . . . . ?
Ta2 Ta3 N5 C51 -139.8(4) . . . . ?
Ta1 Ta3 N5 C51 -125.0(4) . . . . ?
N3 Ta3 N5 Ta1 133.12(16) . . . . ?
O1 Ta3 N5 Ta1 -45.31(8) . . . . ?
N4 Ta3 N5 Ta1 26.60(14) . . . . ?
Ta2 Ta3 N5 Ta1 -14.82(13) . . . . ?
N1 Ta1 N5 C51 -5.3(4) . . . . ?
N6 Ta1 N5 C51 176.1(3) . . . . ?
O1 Ta1 N5 C51 174.8(4) . . . . ?
N4 Ta1 N5 C51 102.9(4) . . . . ?
N7 Ta1 N5 C51 -112.9(4) . . . . ?
Ta3 Ta1 N5 C51 129.5(4) . . . . ?
Ta2 Ta1 N5 C51 144.2(3) . . . . ?
N1 Ta1 N5 Ta3 -134.78(17) . . . . ?
N6 Ta1 N5 Ta3 46.6(3) . . . . ?
O1 Ta1 N5 Ta3 45.31(8) . . . . ?
N4 Ta1 N5 Ta3 -26.53(15) . . . . ?
N7 Ta1 N5 Ta3 117.62(15) . . . . ?
Ta2 Ta1 N5 Ta3 14.70(13) . . . . ?
N1 Ta1 N6 C61 -10.4(5) . . . . ?
O1 Ta1 N6 C61 169.4(5) . . . . ?
N4 Ta1 N6 C61 -119.0(4) . . . . ?
N7 Ta1 N6 C61 97.6(4) . . . . ?
N5 Ta1 N6 C61 168.1(4) . . . . ?
Ta3 Ta1 N6 C61 -159.6(4) . . . . ?
Ta2 Ta1 N6 C61 -146.1(5) . . . . ?
N1 Ta1 N6 Ta2 135.75(17) . . . . ?
O1 Ta1 N6 Ta2 -44.41(9) . . . . ?
N4 Ta1 N6 Ta2 27.19(15) . . . . ?
N7 Ta1 N6 Ta2 -116.27(16) . . . . ?
N5 Ta1 N6 Ta2 -45.7(3) . . . . ?
Ta3 Ta1 N6 Ta2 -13.41(14) . . . . ?
N2 Ta2 N6 C61 13.7(5) . . . . ?
O1 Ta2 N6 C61 -168.4(4) . . . . ?
N4 Ta2 N6 C61 120.1(4) . . . . ?
Ta3 Ta2 N6 C61 160.5(4) . . . . ?
Ta1 Ta2 N6 C61 147.1(5) . . . . ?
N2 Ta2 N6 Ta1 -133.36(17) . . . . ?
O1 Ta2 N6 Ta1 44.54(9) . . . . ?
N4 Ta2 N6 Ta1 -26.99(15) . . . . ?
Ta3 Ta2 N6 Ta1 13.37(14) . . . . ?
N1 Ta1 N7 C71 5.5(4) . . . . ?
N6 Ta1 N7 C71 -106.7(4) . . . . ?
O1 Ta1 N7 C71 -179.3(4) . . . . ?
N4 Ta1 N7 C71 179.7(3) . . . . ?
N5 Ta1 N7 C71 109.2(4) . . . . ?
Ta3 Ta1 N7 C71 149.8(3) . . . . ?
Ta2 Ta1 N7 C71 -148.3(3) . . . . ?
C16 C11 C12 C13 1.3(9) . . . . ?
N1 C11 C12 C13 -175.7(5) . . . . ?
C11 C12 C13 C14 0.6(10) . . . . ?
C11 C12 C13 Cl1 -179.9(4) . . . . ?
C12 C13 C14 C15 -1.5(10) . . . . ?
Cl1 C13 C14 C15 179.0(6) . . . . ?
C13 C14 C15 C16 0.5(11) . . . . ?
C12 C11 C16 C15 -2.4(9) . . . . ?
N1 C11 C16 C15 174.6(6) . . . . ?
C14 C15 C16 C11 1.5(11) . . . . ?
N2 C21 C22 C23 -177.2(7) . . . . ?
C26 C21 C22 C23 -0.1(11) . . . . ?
C21 C22 C23 C24 -5.9(15) . . . . ?
C21 C22 C23 Cl2 171.3(6) . . . . ?
C22 C23 C24 C25 7.4(16) . . . . ?
Cl2 C23 C24 C25 -169.9(7) . . . . ?
C23 C24 C25 C26 -3.0(14) . . . . ?
C23 C24 C25 Cl21 158.3(9) . . . . ?
C24 C25 C26 C21 -2.9(12) . . . . ?
Cl21 C25 C26 C21 -162.7(7) . . . . ?
C22 C21 C26 C25 4.3(10) . . . . ?
N2 C21 C26 C25 -178.6(6) . . . . ?
N3 C31 C32 C33 -177.2(6) . . . . ?
C36 C31 C32 C33 1.6(10) . . . . ?
C31 C32 C33 C34 -0.6(11) . . . . ?
C31 C32 C33 Cl3 178.0(5) . . . . ?
C32 C33 C34 C35 -0.5(12) . . . . ?
Cl3 C33 C34 C35 -179.1(6) . . . . ?
C33 C34 C35 C36 0.7(12) . . . . ?
N3 C31 C36 C35 177.3(6) . . . . ?
C32 C31 C36 C35 -1.5(9) . . . . ?
C34 C35 C36 C31 0.3(10) . . . . ?
Ta3 N4 C41 C42 -114.1(5) . . . . ?
Ta1 N4 C41 C42 4.7(7) . . . . ?
Ta2 N4 C41 C42 133.7(4) . . . . ?
Ta3 N4 C41 C46 62.6(6) . . . . ?
Ta1 N4 C41 C46 -178.6(4) . . . . ?
Ta2 N4 C41 C46 -49.5(6) . . . . ?
C46 C41 C42 C43 -0.6(8) . . . . ?
N4 C41 C42 C43 176.3(5) . . . . ?
C41 C42 C43 C44 -1.9(10) . . . . ?
C41 C42 C43 Cl4 180.0(5) . . . . ?
C42 C43 C44 C45 3.1(10) . . . . ?
Cl4 C43 C44 C45 -178.7(5) . . . . ?
C43 C44 C45 C46 -1.9(10) . . . . ?
C44 C45 C46 C41 -0.6(9) . . . . ?
C42 C41 C46 C45 1.8(8) . . . . ?
N4 C41 C46 C45 -175.1(5) . . . . ?
Ta3 N5 C51 C56 -136.0(4) . . . . ?
Ta1 N5 C51 C56 113.6(5) . . . . ?
Ta3 N5 C51 C52 47.5(6) . . . . ?
Ta1 N5 C51 C52 -62.9(5) . . . . ?
C56 C51 C52 C53 -1.1(8) . . . . ?
N5 C51 C52 C53 175.6(5) . . . . ?
C51 C52 C53 C54 0.4(9) . . . . ?
C51 C52 C53 Cl5 -179.1(4) . . . . ?
C52 C53 C54 C55 0.9(9) . . . . ?
Cl5 C53 C54 C55 -179.5(5) . . . . ?
C53 C54 C55 C56 -1.6(9) . . . . ?
C54 C55 C56 C51 0.9(9) . . . . ?
C52 C51 C56 C55 0.5(8) . . . . ?
N5 C51 C56 C55 -176.1(5) . . . . ?
Ta1 N6 C61 C66 171.3(4) . . . . ?
Ta2 N6 C61 C66 37.4(7) . . . . ?
Ta1 N6 C61 C62 -14.6(7) . . . . ?
Ta2 N6 C61 C62 -148.5(4) . . . . ?
C66 C61 C62 C63 -1.2(8) . . . . ?
N6 C61 C62 C63 -175.6(5) . . . . ?
C61 C62 C63 C64 0.9(10) . . . . ?
C61 C62 C63 Cl6 -178.7(4) . . . . ?
C62 C63 C64 C65 -1.5(10) . . . . ?
Cl6 C63 C64 C65 178.2(5) . . . . ?
C63 C64 C65 C66 2.4(10) . . . . ?
C64 C65 C66 C61 -2.8(10) . . . . ?
C62 C61 C66 C65 2.1(8) . . . . ?
N6 C61 C66 C65 176.5(5) . . . . ?
Ta1 N7 C71 C72 90.8(5) . . . . ?
Ta1 N7 C71 C76 -86.0(6) . . . . ?
C76 C71 C72 C73 0.9(8) . . . . ?
N7 C71 C72 C73 -176.1(5) . . . . ?
C71 C72 C73 C74 -1.6(10) . . . . ?
C71 C72 C73 Cl7 178.0(4) . . . . ?
C72 C73 C74 C75 1.6(10) . . . . ?
Cl7 C73 C74 C75 -178.0(5) . . . . ?
C73 C74 C75 C76 -1.0(11) . . . . ?
C74 C75 C76 C71 0.4(11) . . . . ?
C72 C71 C76 C75 -0.3(9) . . . . ?
N7 C71 C76 C75 176.6(6) . . . . ?
